data_4318789
loop_
_publ_author_name
'Yanning Song'
'Peter Y. Zavalij'
'Masatsugu Suzuki'
'M. Stanley Whittingham'

_publ_section_title
;
 New Iron(III) Phosphate Phases: Crystal Structure and Electrochemical and
 Magnetic Properties
;
_journal_name_full 'Inorganic Chemistry'
_journal_page_first 5778
_journal_page_last 5786
_journal_paper_doi 10.1021/ic025688q
_journal_volume 41
_journal_year 2002
_chemical_formula_moiety 'Fe P O4, (H2 O)2'
_chemical_formula_sum 'Fe H4 O6 P'
_chemical_formula_weight 186.85
_chemical_name_systematic 'Iron phosphate dihydrate'
_space_group_IT_number 61
_symmetry_cell_setting orthorhombic
_symmetry_space_group_name_Hall '-P 2ac 2ab'
_symmetry_space_group_name_H-M 'P b c a'
_atom_sites_solution_hydrogens geom
_atom_sites_solution_primary direct
_atom_sites_solution_secondary difmap
_cell_angle_alpha 90.00
_cell_angle_beta 90.00
_cell_angle_gamma 90.00
_cell_formula_units_Z 8
_cell_length_a 9.8674(11)
_cell_length_b 10.0973(11)
_cell_length_c 8.7046(10)
_cell_measurement_reflns_used 6149
_cell_measurement_temperature 295(2)
_cell_measurement_theta_max 64.134
_cell_measurement_theta_min 6.179
_cell_volume 867.27(17)
_computing_cell_refinement 'SAINT (Bruker, 1999)'
_computing_data_collection 'SMART (Bruker, 1999)'
_computing_data_reduction SAINT
_computing_molecular_graphics 'ORTEP-3 (Farrugia,1997), ATOMS (Dowty,1999)'
_computing_publication_material 'SHELXL-97, ZCIF'
_computing_structure_refinement 'SHELXL-97 (Sheldrick, 1997)'
_computing_structure_solution 'SHELXS-97 (Sheldrick, 1990)'
_diffrn_ambient_temperature 295(2)
_diffrn_measured_fraction_theta_full 0.996
_diffrn_measured_fraction_theta_max 0.996
_diffrn_measurement_device_type 'Bruker SmartApex CCD area detector'
_diffrn_measurement_method '\w scans'
_diffrn_radiation_monochromator graphite
_diffrn_radiation_source 'fine-focus sealed tube'
_diffrn_radiation_type MoK\a
_diffrn_radiation_wavelength 0.71073
_diffrn_reflns_av_R_equivalents 0.0394
_diffrn_reflns_av_sigmaI/netI 0.0234
_diffrn_reflns_limit_h_max 14
_diffrn_reflns_limit_h_min -14
_diffrn_reflns_limit_k_max 14
_diffrn_reflns_limit_k_min -14
_diffrn_reflns_limit_l_max 12
_diffrn_reflns_limit_l_min -12
_diffrn_reflns_number 9723
_diffrn_reflns_theta_full 30.51
_diffrn_reflns_theta_max 30.51
_diffrn_reflns_theta_min 3.72
_diffrn_standards_decay_% 0.09
_exptl_absorpt_coefficient_mu 3.780
_exptl_absorpt_correction_T_max 0.7390
_exptl_absorpt_correction_T_min 0.5920
_exptl_absorpt_correction_type multi-scan
_exptl_absorpt_process_details 'SADABS (Sheldrick, 1996)'
_exptl_crystal_colour colorless
_exptl_crystal_density_diffrn 2.862
_exptl_crystal_density_method 'not measured'
_exptl_crystal_description shapeless
_exptl_crystal_F_000 744
_exptl_crystal_size_max 0.28
_exptl_crystal_size_mid 0.09
_exptl_crystal_size_min 0.08
_refine_diff_density_max 0.644
_refine_diff_density_min -0.372
_refine_diff_density_rms 0.102
_refine_ls_extinction_coef 0.0145(11)
_refine_ls_extinction_expression Fc^*^=kFc[1+0.001xFc^2^\l^3^/sin(2\q)]^-1/4^
_refine_ls_extinction_method SHELXL
_refine_ls_goodness_of_fit_ref 1.090
_refine_ls_hydrogen_treatment constr
_refine_ls_matrix_type full
_refine_ls_number_parameters 90
_refine_ls_number_reflns 1318
_refine_ls_number_restraints 4
_refine_ls_restrained_S_all 1.089
_refine_ls_R_factor_all 0.0267
_refine_ls_R_factor_gt 0.0252
_refine_ls_shift/su_max 0.000
_refine_ls_shift/su_mean 0.000
_refine_ls_structure_factor_coef Fsqd
_refine_ls_weighting_details '1/[\s^2^(Fo^2^)+(0.035P)^2^+1.15P], P=(Fo^2^+2Fc^2^)/3'
_refine_ls_weighting_scheme calc
_refine_ls_wR_factor_gt 0.0683
_refine_ls_wR_factor_ref 0.0692
_reflns_number_gt 1260
_reflns_number_total 1318
_reflns_threshold_expression >2sigma(I)
_cod_data_source_file ic025688q_s2_2.cif
_cod_data_source_block Compound_B_FePO4_2H2O_ortho
_cod_depositor_comments
;
The following automatic conversions were performed:

'_symmetry_cell_setting' value 'Orthorhombic' changed to
'orthorhombic' according to the built-in table from CIF Core
dictionary named 'cif_core.dic' version 2.4.1 from 2010-06-29.

Automatic conversion script
Id: cif_fix_values 1646 2011-03-28 12:23:43Z adriana 
;
_cod_original_formula_sum 'H4 Fe O6 P'
_cod_database_code 4318789

loop_
_symmetry_equiv_pos_as_xyz
'x, y, z'
'-x+1/2, -y, z+1/2'
'-x, y+1/2, -z+1/2'
'x+1/2, -y+1/2, -z'
'-x, -y, -z'
'x-1/2, y, -z-1/2'
'x, -y-1/2, z-1/2'
'-x-1/2, y-1/2, z'

loop_
_atom_site_label
_atom_site_type_symbol
_atom_site_fract_x
_atom_site_fract_y
_atom_site_fract_z
_atom_site_U_iso_or_equiv
_atom_site_adp_type
_atom_site_occupancy
_atom_site_symmetry_multiplicity
_atom_site_calc_flag
_atom_site_refinement_flags
_atom_site_disorder_assembly
_atom_site_disorder_group
Fe1 Fe 0.32921(3) 0.36715(3) 0.15156(3) 0.00893(11) Uani 1 1 d . . .
P1 P 0.64554(5) 0.35158(5) 0.03174(6) 0.00803(13) Uani 1 1 d . . .
O1 O 0.49051(14) 0.35149(14) 0.01552(17) 0.0110(3) Uani 1 1 d . . .
O2 O 0.17969(14) 0.38908(16) 0.30169(17) 0.0131(3) Uani 1 1 d . . .
O3 O 0.20506(15) 0.28407(14) 0.00677(17) 0.0122(3) Uani 1 1 d . . .
O4 O 0.29364(15) 0.54708(14) 0.08096(17) 0.0134(3) Uani 1 1 d . . .
O5 O 0.44675(16) 0.43962(17) 0.33507(19) 0.0175(3) Uani 1 1 d D . .
H51 H 0.429(6) 0.513(2) 0.361(5) 0.080(17) Uiso 1 1 d D . .
H52 H 0.5232(17) 0.427(4) 0.310(4) 0.053(12) Uiso 1 1 d D . .
O6 O 0.38894(16) 0.18746(15) 0.23484(18) 0.0145(3) Uani 1 1 d D . .
H61 H 0.409(4) 0.177(3) 0.3223(17) 0.034(9) Uiso 1 1 d D . .
H62 H 0.340(3) 0.131(3) 0.205(5) 0.053(13) Uiso 1 1 d D . .

loop_
_atom_site_aniso_label
_atom_site_aniso_U_11
_atom_site_aniso_U_22
_atom_site_aniso_U_33
_atom_site_aniso_U_23
_atom_site_aniso_U_13
_atom_site_aniso_U_12
Fe1 0.00863(16) 0.00913(16) 0.00903(16) 0.00006(9) 0.00030(9) -0.00014(8)
P1 0.0075(2) 0.0086(2) 0.0080(2) -0.00012(16) 0.00030(15) 0.00015(15)
O1 0.0080(6) 0.0147(7) 0.0104(6) -0.0011(5) 0.0007(5) 0.0005(5)
O2 0.0108(7) 0.0186(7) 0.0100(6) 0.0028(5) 0.0018(5) 0.0016(5)
O3 0.0135(6) 0.0099(6) 0.0131(6) -0.0005(5) -0.0024(5) -0.0024(5)
O4 0.0141(6) 0.0107(6) 0.0154(6) 0.0030(5) 0.0044(5) 0.0009(5)
O5 0.0126(7) 0.0215(8) 0.0184(7) -0.0040(6) -0.0010(6) -0.0018(6)
O6 0.0177(7) 0.0121(7) 0.0137(7) 0.0028(5) -0.0038(6) -0.0006(5)

loop_
_atom_type_symbol
_atom_type_description
_atom_type_scat_dispersion_real
_atom_type_scat_dispersion_imag
_atom_type_scat_source
O O 0.0106 0.0060 'International Tables Vol C 4.2.6.8 and 6.1.1.4'
H H 0.0000 0.0000 'International Tables Vol C 4.2.6.8 and 6.1.1.4'
P P 0.1023 0.0942 'International Tables Vol C 4.2.6.8 and 6.1.1.4'
Fe Fe 0.3463 0.8444 'International Tables Vol C 4.2.6.8 and 6.1.1.4'

loop_
_geom_angle_atom_site_label_1
_geom_angle_atom_site_label_2
_geom_angle_atom_site_label_3
_geom_angle
_geom_angle_site_symmetry_1
_geom_angle_site_symmetry_3
_geom_angle_publ_flag
O3 Fe1 O4 94.83(6) . . ?
O3 Fe1 O2 90.38(6) . . ?
O4 Fe1 O2 88.26(6) . . ?
O3 Fe1 O1 94.81(6) . . ?
O4 Fe1 O1 91.75(6) . . ?
O2 Fe1 O1 174.80(6) . . ?
O3 Fe1 O6 91.64(6) . . ?
O4 Fe1 O6 172.92(6) . . ?
O2 Fe1 O6 94.59(6) . . ?
O1 Fe1 O6 84.82(6) . . ?
O3 Fe1 O5 170.84(6) . . ?
O4 Fe1 O5 90.83(7) . . ?
O2 Fe1 O5 82.59(6) . . ?
O1 Fe1 O5 92.21(6) . . ?
O6 Fe1 O5 83.13(7) . . ?
O3 P1 O2 110.11(8) 4 6_656 ?
O3 P1 O1 111.23(8) 4 . ?
O2 P1 O1 107.78(8) 6_656 . ?
O3 P1 O4 107.84(8) 4 5_665 ?
O2 P1 O4 110.62(9) 6_656 5_665 ?
O1 P1 O4 109.27(8) . 5_665 ?
P1 O1 Fe1 137.87(9) . . ?
P1 O2 Fe1 139.26(9) 6_556 . ?
P1 O3 Fe1 140.36(9) 4_455 . ?
P1 O4 Fe1 138.60(9) 5_665 . ?
Fe1 O5 H51 115(4) . . ?
Fe1 O5 H52 105(3) . . ?
H51 O5 H52 116(5) . . ?
Fe1 O6 H61 122(3) . . ?
Fe1 O6 H62 110(3) . . ?
H61 O6 H62 112(4) . . ?

loop_
_geom_bond_atom_site_label_1
_geom_bond_atom_site_label_2
_geom_bond_distance
_geom_bond_site_symmetry_2
_geom_bond_publ_flag
Fe1 O3 1.9476(14) . ?
Fe1 O4 1.9498(15) . ?
Fe1 O2 1.9833(15) . ?
Fe1 O1 1.9901(14) . ?
Fe1 O6 2.0408(15) . ?
Fe1 O5 2.1053(16) . ?
P1 O3 1.5275(15) 4 ?
P1 O2 1.5360(15) 6_656 ?
P1 O1 1.5363(15) . ?
P1 O4 1.5393(15) 5_665 ?
O2 P1 1.5360(15) 6_556 ?
O3 P1 1.5275(15) 4_455 ?
O4 P1 1.5393(15) 5_665 ?
O5 H51 0.794(10) . ?
O5 H52 0.796(10) . ?
O6 H61 0.795(10) . ?
O6 H62 0.791(10) . ?

loop_
_geom_hbond_atom_site_label_D
_geom_hbond_atom_site_label_H
_geom_hbond_atom_site_label_A
_geom_hbond_distance_DH
_geom_hbond_distance_HA
_geom_hbond_distance_DA
_geom_hbond_angle_DHA
_geom_hbond_site_symmetry_A
O5 H51 O6 0.794(10) 2.65(5) 3.043(2) 112(4) 3_655
O5 H52 O2 0.796(10) 1.863(15) 2.638(2) 164(4) 6_656
O6 H61 O1 0.795(10) 1.885(12) 2.670(2) 169(4) 7_566
O6 H61 O3 0.795(10) 2.61(4) 2.996(2) 112(3) 7_566
O6 H62 O4 0.791(10) 1.904(19) 2.655(2) 158(5) 8_655
O6 H62 O2 0.791(10) 2.59(4) 3.142(2) 128(4) 8_655

loop_
_geom_torsion_atom_site_label_1
_geom_torsion_atom_site_label_2
_geom_torsion_atom_site_label_3
_geom_torsion_atom_site_label_4
_geom_torsion
_geom_torsion_site_symmetry_1
_geom_torsion_site_symmetry_2
_geom_torsion_site_symmetry_3
_geom_torsion_site_symmetry_4
_geom_torsion_publ_flag
O3 P1 O1 Fe1 112.65(13) 4 . . . ?
O2 P1 O1 Fe1 -8.15(16) 6_656 . . . ?
O4 P1 O1 Fe1 -128.41(13) 5_665 . . . ?
O3 Fe1 O1 P1 -158.98(13) . . . . ?
O4 Fe1 O1 P1 106.02(14) . . . . ?
O2 Fe1 O1 P1 16.0(8) . . . . ?
O6 Fe1 O1 P1 -67.77(14) . . . . ?
O5 Fe1 O1 P1 15.12(14) . . . . ?
O3 Fe1 O2 P1 123.66(15) . . . 6_556 ?
O4 Fe1 O2 P1 -141.52(16) . . . 6_556 ?
O1 Fe1 O2 P1 -51.3(8) . . . 6_556 ?
O6 Fe1 O2 P1 31.99(16) . . . 6_556 ?
O5 Fe1 O2 P1 -50.46(15) . . . 6_556 ?
O4 Fe1 O3 P1 -174.12(15) . . . 4_455 ?
O2 Fe1 O3 P1 -85.83(15) . . . 4_455 ?
O1 Fe1 O3 P1 93.71(15) . . . 4_455 ?
O6 Fe1 O3 P1 8.77(15) . . . 4_455 ?
O5 Fe1 O3 P1 -46.1(5) . . . 4_455 ?
O3 Fe1 O4 P1 -94.88(14) . . . 5_665 ?
O2 Fe1 O4 P1 174.89(15) . . . 5_665 ?
O1 Fe1 O4 P1 0.09(15) . . . 5_665 ?
O6 Fe1 O4 P1 61.0(6) . . . 5_665 ?
O5 Fe1 O4 P1 92.33(14) . . . 5_665 ?
